data_7157448
loop_
_publ_author_name
'Antony Savarimuthu, S.'
'Leo Prakash, D. G.'
'Augustine Thomas, S.'
'Gandhi, Thirumanavelan'
'Bera, Mrinal K.'

_publ_section_title
;
 Highly Z-selective synthesis of 1,3-oxathiol-2-ylidenes and
 4-methylene-oxazolidine-2-thiones via atom-specific 5-exo-dig cyclization
 of propargyl alcohol with isothiocyanate.
;
_journal_issue 18
_journal_name_full 'Organic &amp; biomolecular chemistry'
_journal_page_first 3552
_journal_page_last 3562
_journal_paper_doi 10.1039/d0ob00083c
_journal_volume 18
_journal_year 2020
_chemical_formula_sum 'C17 H13 Cl2 N O S'
_chemical_formula_weight 350.24
_space_group_crystal_system monoclinic
_space_group_IT_number 14
_space_group_name_Hall '-P 2ybc'
_space_group_name_H-M_alt 'P 1 21/c 1'
_atom_sites_solution_hydrogens geom
_audit_creation_method SHELXL-2014/7
_audit_update_record
;
2018-11-15 deposited with the CCDC.	2020-04-06 downloaded from the CCDC.
;
_cell_angle_alpha 90
_cell_angle_beta 106.066(18)
_cell_angle_gamma 90
_cell_formula_units_Z 4
_cell_length_a 7.656(4)
_cell_length_b 21.804(10)
_cell_length_c 10.011(5)
_cell_measurement_reflns_used 2613
_cell_measurement_temperature 297(2)
_cell_measurement_theta_max 26.461
_cell_measurement_theta_min 2.314
_cell_volume 1605.9(14)
_computing_structure_refinement 'SHELXL-2014/7 (Sheldrick, 2014)'
_diffrn_ambient_temperature 297(2)
_diffrn_measured_fraction_theta_full 1.000
_diffrn_measured_fraction_theta_max 0.995
_diffrn_measurement_device_type CCD
_diffrn_measurement_method 'omega and phi scan'
_diffrn_radiation_type MoK\a
_diffrn_radiation_wavelength 0.71073
_diffrn_reflns_av_R_equivalents 0.1799
_diffrn_reflns_av_unetI/netI 0.0484
_diffrn_reflns_Laue_measured_fraction_full 1.000
_diffrn_reflns_Laue_measured_fraction_max 0.995
_diffrn_reflns_limit_h_max 9
_diffrn_reflns_limit_h_min -9
_diffrn_reflns_limit_k_max 27
_diffrn_reflns_limit_k_min -27
_diffrn_reflns_limit_l_max 12
_diffrn_reflns_limit_l_min -12
_diffrn_reflns_number 44307
_diffrn_reflns_point_group_measured_fraction_full 1.000
_diffrn_reflns_point_group_measured_fraction_max 0.995
_diffrn_reflns_theta_full 25.242
_diffrn_reflns_theta_max 26.461
_diffrn_reflns_theta_min 2.314
_exptl_absorpt_coefficient_mu 0.534
_exptl_crystal_colour colourless
_exptl_crystal_density_diffrn 1.449
_exptl_crystal_description block
_exptl_crystal_F_000 720
_refine_diff_density_max 0.479
_refine_diff_density_min -0.525
_refine_diff_density_rms 0.073
_refine_ls_extinction_coef 0.040(5)
_refine_ls_extinction_expression Fc^*^=kFc[1+0.001xFc^2^\l^3^/sin(2\q)]^-1/4^
_refine_ls_extinction_method 'SHELXL-2014/7 (Sheldrick 2014'
_refine_ls_goodness_of_fit_ref 0.657
_refine_ls_hydrogen_treatment constr
_refine_ls_matrix_type full
_refine_ls_number_parameters 201
_refine_ls_number_reflns 3312
_refine_ls_number_restraints 0
_refine_ls_restrained_S_all 0.657
_refine_ls_R_factor_all 0.0592
_refine_ls_R_factor_gt 0.0538
_refine_ls_shift/su_max 0.000
_refine_ls_shift/su_mean 0.000
_refine_ls_structure_factor_coef Fsqd
_refine_ls_weighting_details 'w=1/[\s^2^(Fo^2^)+(0.1715P)^2^+2.5619P] where P=(Fo^2^+2Fc^2^)/3'
_refine_ls_weighting_scheme calc
_refine_ls_wR_factor_gt 0.1571
_refine_ls_wR_factor_ref 0.1703
_reflns_Friedel_coverage 0.000
_reflns_number_gt 2960
_reflns_number_total 3312
_reflns_threshold_expression 'I > 2\s(I)'
_cod_data_source_file d0ob00083c2.cif
_cod_data_source_block MKB_F_2_0m_a
_cod_depositor_comments 'Adding full bibliography for 7157446--7157448.cif.'
_cod_original_cell_volume 1605.9(13)
_cod_original_sg_symbol_H-M 'P 21/c'
_cod_database_code 7157448
_shelx_shelxl_version_number 2014/7
_shelx_space_group_comment
;
The symmetry employed for this shelxl refinement is uniquely defined
by the following loop, which should always be used as a source of
symmetry information in preference to the above space-group names.
They are only intended as comments.
;

loop_
_space_group_symop_operation_xyz
'x, y, z'
'-x, y+1/2, -z+1/2'
'-x, -y, -z'
'x, -y-1/2, z-1/2'

loop_
_atom_site_label
_atom_site_type_symbol
_atom_site_fract_x
_atom_site_fract_y
_atom_site_fract_z
_atom_site_U_iso_or_equiv
_atom_site_adp_type
_atom_site_occupancy
_atom_site_site_symmetry_order
_atom_site_calc_flag
_atom_site_refinement_flags_posn
_atom_site_refinement_flags_adp
_atom_site_refinement_flags_occupancy
_atom_site_disorder_assembly
_atom_site_disorder_group
S1 S 0.39386(8) 0.33043(3) 0.37400(7) 0.0429(2) Uani 1 1 d . . . . .
Cl02 Cl 0.45974(10) 0.49907(4) 0.73788(10) 0.0713(3) Uani 1 1 d . . . . .
Cl03 Cl 0.21867(17) 0.36331(7) -0.06197(13) 0.1136(6) Uani 1 1 d . . . . .
O1 O 0.4505(3) 0.22682(8) 0.2644(2) 0.0532(5) Uani 1 1 d . . . . .
N1 N 0.1876(3) 0.27081(10) 0.1483(2) 0.0528(6) Uani 1 1 d . . . . .
C11 C 0.7625(3) 0.38230(10) 0.5899(2) 0.0326(5) Uani 1 1 d . . . . .
C16 C 0.9214(3) 0.41624(10) 0.6022(2) 0.0336(5) Uani 1 1 d . . . . .
C9 C 0.6028(3) 0.29467(9) 0.4470(2) 0.0367(5) Uani 1 1 d . . . . .
C10 C 0.7475(3) 0.31983(10) 0.5323(3) 0.0378(5) Uani 1 1 d . . . . .
H10 H 0.8512 0.2955 0.5589 0.045 Uiso 1 1 calc R U . . .
C12 C 0.6201(3) 0.40815(11) 0.6321(2) 0.0382(5) Uani 1 1 d . . . . .
H12 H 0.5157 0.3855 0.6273 0.046 Uiso 1 1 calc R U . . .
C6 C 0.0646(3) 0.32017(11) 0.1301(2) 0.0426(6) Uani 1 1 d . . . . .
C14 C 0.7871(3) 0.50223(11) 0.6897(3) 0.0424(5) Uani 1 1 d . . . . .
H14 H 0.7943 0.5425 0.7211 0.051 Uiso 1 1 calc R U . . .
C7 C 0.3285(3) 0.27241(10) 0.2474(2) 0.0398(5) Uani 1 1 d . . . . .
C15 C 0.9288(3) 0.47583(11) 0.6506(3) 0.0404(5) Uani 1 1 d . . . . .
H15 H 1.0330 0.4989 0.6571 0.049 Uiso 1 1 calc R U . . .
C13 C 0.6352(3) 0.46754(11) 0.6809(2) 0.0408(5) Uani 1 1 d . . . . .
C17 C 1.0802(3) 0.38984(12) 0.5609(3) 0.0442(6) Uani 1 1 d . . . . .
H17A H 1.1754 0.4199 0.5758 0.066 Uiso 1 1 calc R U . . .
H17B H 1.0425 0.3786 0.4644 0.066 Uiso 1 1 calc R U . . .
H17C H 1.1241 0.3542 0.6162 0.066 Uiso 1 1 calc R U . . .
C5 C -0.0639(4) 0.32362(14) 0.2028(3) 0.0553(7) Uani 1 1 d . . . . .
H5 H -0.0633 0.2944 0.2706 0.066 Uiso 1 1 calc R U . . .
C8 C 0.5913(4) 0.23018(11) 0.3926(3) 0.0510(6) Uani 1 1 d . . . . .
H8A H 0.7066 0.2184 0.3776 0.061 Uiso 1 1 calc R U . . .
H8B H 0.5649 0.2022 0.4597 0.061 Uiso 1 1 calc R U . . .
C1 C 0.0591(4) 0.36438(14) 0.0307(3) 0.0509(6) Uani 1 1 d . . . . .
C2 C -0.0708(4) 0.40959(15) 0.0038(3) 0.0588(7) Uani 1 1 d . . . . .
H2 H -0.0726 0.4388 -0.0642 0.071 Uiso 1 1 calc R U . . .
C3 C -0.1979(4) 0.41174(15) 0.0768(3) 0.0582(7) Uani 1 1 d . . . . .
H3 H -0.2869 0.4420 0.0580 0.070 Uiso 1 1 calc R U . . .
C4 C -0.1924(4) 0.36900(16) 0.1777(3) 0.0602(7) Uani 1 1 d . . . . .
H4 H -0.2762 0.3707 0.2294 0.072 Uiso 1 1 calc R U . . .

loop_
_atom_site_aniso_label
_atom_site_aniso_U_11
_atom_site_aniso_U_22
_atom_site_aniso_U_33
_atom_site_aniso_U_23
_atom_site_aniso_U_13
_atom_site_aniso_U_12
S1 0.0394(4) 0.0339(4) 0.0509(4) -0.0133(2) 0.0049(3) 0.0063(2)
Cl02 0.0527(5) 0.0724(6) 0.0945(6) -0.0356(4) 0.0296(4) 0.0058(3)
Cl03 0.1072(8) 0.1624(13) 0.0940(8) 0.0560(8) 0.0658(7) 0.0612(8)
O1 0.0625(11) 0.0330(9) 0.0571(11) -0.0117(8) 0.0049(9) 0.0122(8)
N1 0.0650(14) 0.0374(11) 0.0467(11) -0.0114(9) -0.0001(10) 0.0082(10)
C11 0.0334(10) 0.0301(10) 0.0323(10) 0.0021(8) 0.0058(8) 0.0015(8)
C16 0.0334(10) 0.0340(11) 0.0322(10) 0.0005(8) 0.0071(8) 0.0009(8)
C9 0.0403(11) 0.0242(10) 0.0470(12) 0.0007(8) 0.0144(9) 0.0040(8)
C10 0.0360(11) 0.0302(10) 0.0473(12) 0.0021(9) 0.0113(9) 0.0045(8)
C12 0.0324(10) 0.0398(12) 0.0411(11) -0.0045(9) 0.0083(9) -0.0016(8)
C6 0.0492(13) 0.0373(12) 0.0335(11) -0.0108(9) -0.0013(9) -0.0002(10)
C14 0.0477(13) 0.0334(11) 0.0428(12) -0.0050(9) 0.0068(10) 0.0017(9)
C7 0.0506(13) 0.0276(10) 0.0411(11) -0.0032(9) 0.0123(10) 0.0019(9)
C15 0.0415(12) 0.0354(11) 0.0433(12) -0.0012(9) 0.0098(9) -0.0055(9)
C13 0.0397(12) 0.0420(13) 0.0396(12) -0.0046(9) 0.0093(9) 0.0069(9)
C17 0.0387(12) 0.0437(13) 0.0527(14) -0.0045(10) 0.0170(10) -0.0015(10)
C5 0.0690(18) 0.0518(16) 0.0452(14) -0.0030(11) 0.0160(13) -0.0060(13)
C8 0.0491(14) 0.0288(12) 0.0667(16) -0.0053(11) 0.0020(12) 0.0040(10)
C1 0.0524(14) 0.0626(17) 0.0369(12) -0.0002(11) 0.0108(10) 0.0117(13)
C2 0.0678(18) 0.0592(17) 0.0458(14) 0.0107(12) 0.0095(13) 0.0149(14)
C3 0.0577(16) 0.0604(17) 0.0503(15) -0.0082(13) 0.0045(12) 0.0170(13)
C4 0.0603(17) 0.0714(19) 0.0517(15) -0.0098(14) 0.0205(13) 0.0033(14)

loop_
_atom_type_symbol
_atom_type_description
_atom_type_scat_dispersion_real
_atom_type_scat_dispersion_imag
_atom_type_scat_source
C C 0.0033 0.0016 'International Tables Vol C Tables 4.2.6.8 and 6.1.1.4'
H H 0.0000 0.0000 'International Tables Vol C Tables 4.2.6.8 and 6.1.1.4'
N N 0.0061 0.0033 'International Tables Vol C Tables 4.2.6.8 and 6.1.1.4'
O O 0.0106 0.0060 'International Tables Vol C Tables 4.2.6.8 and 6.1.1.4'
S S 0.1246 0.1234 'International Tables Vol C Tables 4.2.6.8 and 6.1.1.4'
Cl Cl 0.1484 0.1585 'International Tables Vol C Tables 4.2.6.8 and 6.1.1.4'

loop_
_geom_angle_atom_site_label_1
_geom_angle_atom_site_label_2
_geom_angle_atom_site_label_3
_geom_angle
_geom_angle_site_symmetry_1
_geom_angle_site_symmetry_3
_geom_angle_publ_flag
C9 S1 C7 91.46(11) . . ?
C7 O1 C8 113.63(19) . . ?
C7 N1 C6 118.8(2) . . ?
C12 C11 C16 119.6(2) . . ?
C12 C11 C10 120.7(2) . . ?
C16 C11 C10 119.7(2) . . ?
C15 C16 C11 118.5(2) . . ?
C15 C16 C17 119.9(2) . . ?
C11 C16 C17 121.5(2) . . ?
C10 C9 C8 125.4(2) . . ?
C10 C9 S1 126.43(18) . . ?
C8 C9 S1 108.12(17) . . ?
C9 C10 C11 126.9(2) . . ?
C9 C10 H10 116.5 . . ?
C11 C10 H10 116.5 . . ?
C13 C12 C11 119.5(2) . . ?
C13 C12 H12 120.2 . . ?
C11 C12 H12 120.2 . . ?
C1 C6 N1 120.9(3) . . ?
C1 C6 C5 117.4(2) . . ?
N1 C6 C5 121.5(3) . . ?
C15 C14 C13 118.2(2) . . ?
C15 C14 H14 120.9 . . ?
C13 C14 H14 120.9 . . ?
N1 C7 O1 119.9(2) . . ?
N1 C7 S1 127.09(19) . . ?
O1 C7 S1 113.03(17) . . ?
C16 C15 C14 122.3(2) . . ?
C16 C15 H15 118.9 . . ?
C14 C15 H15 118.9 . . ?
C12 C13 C14 121.9(2) . . ?
C12 C13 Cl02 119.43(19) . . ?
C14 C13 Cl02 118.67(19) . . ?
C16 C17 H17A 109.5 . . ?
C16 C17 H17B 109.5 . . ?
H17A C17 H17B 109.5 . . ?
C16 C17 H17C 109.5 . . ?
H17A C17 H17C 109.5 . . ?
H17B C17 H17C 109.5 . . ?
C4 C5 C6 121.6(3) . . ?
C4 C5 H5 119.2 . . ?
C6 C5 H5 119.2 . . ?
O1 C8 C9 109.1(2) . . ?
O1 C8 H8A 109.9 . . ?
C9 C8 H8A 109.9 . . ?
O1 C8 H8B 109.9 . . ?
C9 C8 H8B 109.9 . . ?
H8A C8 H8B 108.3 . . ?
C6 C1 C2 121.3(3) . . ?
C6 C1 Cl03 119.6(2) . . ?
C2 C1 Cl03 119.1(2) . . ?
C1 C2 C3 120.2(3) . . ?
C1 C2 H2 119.9 . . ?
C3 C2 H2 119.9 . . ?
C4 C3 C2 119.4(3) . . ?
C4 C3 H3 120.3 . . ?
C2 C3 H3 120.3 . . ?
C3 C4 C5 120.2(3) . . ?
C3 C4 H4 119.9 . . ?
C5 C4 H4 119.9 . . ?

loop_
_geom_bond_atom_site_label_1
_geom_bond_atom_site_label_2
_geom_bond_distance
_geom_bond_site_symmetry_2
_geom_bond_publ_flag
S1 C9 1.747(2) . ?
S1 C7 1.762(2) . ?
Cl02 C13 1.740(2) . ?
Cl03 C1 1.726(3) . ?
O1 C7 1.342(3) . ?
O1 C8 1.431(3) . ?
N1 C7 1.248(3) . ?
N1 C6 1.408(3) . ?
C11 C12 1.392(3) . ?
C11 C16 1.400(3) . ?
C11 C10 1.471(3) . ?
C16 C15 1.383(3) . ?
C16 C17 1.502(3) . ?
C9 C10 1.317(3) . ?
C9 C8 1.502(3) . ?
C10 H10 0.9300 . ?
C12 C13 1.378(3) . ?
C12 H12 0.9300 . ?
C6 C1 1.378(4) . ?
C6 C5 1.379(4) . ?
C14 C15 1.377(4) . ?
C14 C13 1.369(4) . ?
C14 H14 0.9300 . ?
C15 H15 0.9300 . ?
C17 H17A 0.9600 . ?
C17 H17B 0.9600 . ?
C17 H17C 0.9600 . ?
C5 C4 1.369(4) . ?
C5 H5 0.9300 . ?
C8 H8A 0.9700 . ?
C8 H8B 0.9700 . ?
C1 C2 1.373(4) . ?
C2 C3 1.370(5) . ?
C2 H2 0.9300 . ?
C3 C4 1.366(5) . ?
C3 H3 0.9300 . ?
C4 H4 0.9300 . ?
